data_7101746
loop_
_publ_author_name
'Br\"oring, Martin'
'Prikhodovski, Serguei'
'Tejero, Esther C\'onsul'

_publ_section_title
;
 Free-base tripyrrins.
;
_journal_issue 8
_journal_name_full 'Chemical communications (Cambridge, England)'
_journal_page_first 876
_journal_page_last 877
_journal_paper_doi 10.1039/b615935d
_journal_year 2007
_chemical_formula_sum 'C34 H51 N3'
_chemical_formula_weight 501.78
_chemical_name_systematic
;
?
;
_space_group_IT_number 14
_symmetry_cell_setting monoclinic
_symmetry_space_group_name_Hall '-P 2ybc'
_symmetry_space_group_name_H-M 'P 1 21/c 1'
_atom_sites_solution_hydrogens geom
_atom_sites_solution_primary direct
_atom_sites_solution_secondary difmap
_audit_creation_method SHELXL-97
_cell_angle_alpha 90.00
_cell_angle_beta 93.714(10)
_cell_angle_gamma 90.00
_cell_formula_units_Z 4
_cell_length_a 11.1869(9)
_cell_length_b 24.340(2)
_cell_length_c 11.6741(11)
_cell_measurement_reflns_used 6954
_cell_measurement_temperature 193(2)
_cell_measurement_theta_max 25.65
_cell_measurement_theta_min 2.00
_cell_volume 3172.1(5)
_computing_cell_refinement 'STOE Wincell (X-Area)'
_computing_data_collection 'STOE WinXpose (X-Area)'
_computing_data_reduction 'STOE WinIntegrate (X-Area)'
_computing_molecular_graphics 'Mercury 1.4'
_computing_publication_material 'WinGx-Version 1.70.00'
_computing_structure_refinement 'SHELXL-97 (Sheldrick, 1997)'
_computing_structure_solution 'SHELXS-97 (Sheldrick, 1997)'
_diffrn_ambient_temperature 193(2)
_diffrn_measured_fraction_theta_full 0.958
_diffrn_measured_fraction_theta_max 0.958
_diffrn_measurement_device_type 'IPDS1 (Stoe)'
_diffrn_measurement_method phi-scans
_diffrn_radiation_monochromator graphite
_diffrn_radiation_source 'fine-focus sealed tube'
_diffrn_radiation_type MoK\a
_diffrn_radiation_wavelength 0.71073
_diffrn_reflns_av_R_equivalents 0.1174
_diffrn_reflns_av_sigmaI/netI 0.1642
_diffrn_reflns_limit_h_max 13
_diffrn_reflns_limit_h_min -13
_diffrn_reflns_limit_k_max 29
_diffrn_reflns_limit_k_min -30
_diffrn_reflns_limit_l_max 14
_diffrn_reflns_limit_l_min -14
_diffrn_reflns_number 24891
_diffrn_reflns_theta_full 26.04
_diffrn_reflns_theta_max 26.04
_diffrn_reflns_theta_min 1.94
_exptl_absorpt_coefficient_mu 0.061
_exptl_absorpt_correction_type none
_exptl_crystal_colour green
_exptl_crystal_density_diffrn 1.051
_exptl_crystal_density_method 'not measured'
_exptl_crystal_description cube
_exptl_crystal_F_000 1104
_exptl_crystal_size_max 0.11
_exptl_crystal_size_mid 0.06
_exptl_crystal_size_min 0.06
_refine_diff_density_max 0.110
_refine_diff_density_min -0.131
_refine_diff_density_rms 0.026
_refine_ls_extinction_coef 0.0039(6)
_refine_ls_extinction_expression Fc^*^=kFc[1+0.001xFc^2^\l^3^/sin(2\q)]^-1/4^
_refine_ls_extinction_method SHELXL
_refine_ls_goodness_of_fit_ref 0.690
_refine_ls_hydrogen_treatment mixed
_refine_ls_matrix_type full
_refine_ls_number_parameters 351
_refine_ls_number_reflns 6006
_refine_ls_number_restraints 0
_refine_ls_restrained_S_all 0.690
_refine_ls_R_factor_all 0.1263
_refine_ls_R_factor_gt 0.0377
_refine_ls_shift/su_max 0.000
_refine_ls_shift/su_mean 0.000
_refine_ls_structure_factor_coef Fsqd
_refine_ls_weighting_details 'calc w=1/[\s^2^(Fo^2^)+(0.0118P)^2^+0.0000P] where P=(Fo^2^+2Fc^2^)/3'
_refine_ls_weighting_scheme calc
_refine_ls_wR_factor_gt 0.0554
_refine_ls_wR_factor_ref 0.0682
_reflns_number_gt 2378
_reflns_number_total 6006
_reflns_threshold_expression >2sigma(I)
_cod_data_source_file b615935d.txt
_cod_data_source_block sp19ec
_cod_original_sg_symbol_H-M P2(1)/c
_cod_database_code 7101746

loop_
_symmetry_equiv_pos_as_xyz
'x, y, z'
'-x, y+1/2, -z+1/2'
'-x, -y, -z'
'x, -y-1/2, z-1/2'

loop_
_atom_site_label
_atom_site_type_symbol
_atom_site_fract_x
_atom_site_fract_y
_atom_site_fract_z
_atom_site_U_iso_or_equiv
_atom_site_adp_type
_atom_site_occupancy
_atom_site_symmetry_multiplicity
_atom_site_calc_flag
_atom_site_refinement_flags
C1 C 0.3009(2) 0.57342(8) 0.36415(16) 0.0428(5) Uani 1 1 d .
C2 C 0.28563(19) 0.62337(7) 0.43804(16) 0.0360(5) Uani 1 1 d .
C3 C 0.34167(19) 0.63386(8) 0.55524(16) 0.0386(5) Uani 1 1 d .
C4 C 0.30168(18) 0.68379(8) 0.58613(16) 0.0349(5) Uani 1 1 d .
C5 C 0.22198(18) 0.70349(8) 0.49145(16) 0.0340(5) Uani 1 1 d .
C6 C 0.16488(18) 0.75213(8) 0.48339(16) 0.0352(5) Uani 1 1 d .
H6 H 0.1766 0.7754 0.5485 0.042 Uiso 1 1 calc R
C7 C 0.08924(18) 0.77377(7) 0.39098(15) 0.0330(5) Uani 1 1 d .
C8 C 0.05923(18) 0.82867(7) 0.37039(15) 0.0328(5) Uani 1 1 d .
C9 C -0.00830(18) 0.83109(7) 0.26490(16) 0.0343(5) Uani 1 1 d .
C10 C -0.02202(18) 0.77704(7) 0.22470(15) 0.0345(5) Uani 1 1 d .
C11 C -0.09383(18) 0.75776(8) 0.12683(15) 0.0369(5) Uani 1 1 d .
H11 H -0.1158 0.7843 0.0696 0.044 Uiso 1 1 calc R
C12 C -0.13365(19) 0.70622(8) 0.10698(17) 0.0372(5) Uani 1 1 d .
C13 C -0.20888(19) 0.68608(8) 0.00864(16) 0.0391(5) Uani 1 1 d .
C14 C -0.22907(19) 0.63217(9) 0.02848(16) 0.0429(6) Uani 1 1 d .
C15 C -0.16562(19) 0.61960(8) 0.14149(16) 0.0390(5) Uani 1 1 d .
C16 C -0.1593(2) 0.56569(8) 0.20452(17) 0.0442(5) Uani 1 1 d .
C17 C 0.2451(2) 0.58415(8) 0.24248(17) 0.0565(6) Uani 1 1 d .
H17A H 0.1606 0.5942 0.2465 0.085 Uiso 1 1 calc R
H17B H 0.2510 0.5509 0.1960 0.085 Uiso 1 1 calc R
H17C H 0.2879 0.6142 0.2073 0.085 Uiso 1 1 calc R
C18 C 0.2374(2) 0.52441(8) 0.41535(19) 0.0574(7) Uani 1 1 d .
H18A H 0.2729 0.5170 0.4928 0.086 Uiso 1 1 calc R
H18B H 0.2467 0.4920 0.3669 0.086 Uiso 1 1 calc R
H18C H 0.1521 0.5328 0.4191 0.086 Uiso 1 1 calc R
C19 C 0.4337(2) 0.56064(9) 0.35323(19) 0.0598(7) Uani 1 1 d .
H19A H 0.4739 0.5932 0.3246 0.090 Uiso 1 1 calc R
H19B H 0.4414 0.5301 0.2995 0.090 Uiso 1 1 calc R
H19C H 0.4708 0.5505 0.4286 0.090 Uiso 1 1 calc R
C20 C 0.42654(19) 0.59756(8) 0.62643(17) 0.0471(6) Uani 1 1 d .
H20A H 0.4189 0.5595 0.5972 0.057 Uiso 1 1 calc R
H20B H 0.4025 0.5975 0.7066 0.057 Uiso 1 1 calc R
C21 C 0.5574(2) 0.61502(9) 0.6261(2) 0.0612(7) Uani 1 1 d .
H21A H 0.5830 0.6138 0.5475 0.092 Uiso 1 1 calc R
H21B H 0.6070 0.5899 0.6746 0.092 Uiso 1 1 calc R
H21C H 0.5662 0.6525 0.6561 0.092 Uiso 1 1 calc R
C22 C 0.3297(2) 0.71528(8) 0.69482(16) 0.0474(6) Uani 1 1 d .
H22A H 0.3655 0.6898 0.7536 0.057 Uiso 1 1 calc R
H22B H 0.2539 0.7293 0.7229 0.057 Uiso 1 1 calc R
C23 C 0.4149(2) 0.76355(9) 0.68250(18) 0.0609(7) Uani 1 1 d .
H23A H 0.4934 0.7498 0.6632 0.091 Uiso 1 1 calc R
H23B H 0.4233 0.7839 0.7550 0.091 Uiso 1 1 calc R
H23C H 0.3826 0.7880 0.6213 0.091 Uiso 1 1 calc R
C24 C 0.09875(19) 0.87560(7) 0.44669(16) 0.0400(5) Uani 1 1 d .
H24A H 0.0930 0.8645 0.5277 0.048 Uiso 1 1 calc R
H24B H 0.0439 0.9070 0.4313 0.048 Uiso 1 1 calc R
C25 C 0.2261(2) 0.89392(8) 0.42958(18) 0.0492(6) Uani 1 1 d .
H25A H 0.2818 0.8642 0.4522 0.074 Uiso 1 1 calc R
H25B H 0.2451 0.9264 0.4769 0.074 Uiso 1 1 calc R
H25C H 0.2337 0.9030 0.3486 0.074 Uiso 1 1 calc R
C26 C -0.0584(2) 0.88132(7) 0.20491(18) 0.0421(5) Uani 1 1 d .
H26A H -0.0738 0.9097 0.2629 0.051 Uiso 1 1 calc R
H26B H -0.1360 0.8719 0.1639 0.051 Uiso 1 1 calc R
C27 C 0.0247(2) 0.90483(8) 0.11976(17) 0.0506(6) Uani 1 1 d .
H27A H 0.1011 0.9150 0.1601 0.076 Uiso 1 1 calc R
H27B H -0.0122 0.9374 0.0831 0.076 Uiso 1 1 calc R
H27C H 0.0389 0.8772 0.0611 0.076 Uiso 1 1 calc R
C28 C -0.2521(2) 0.72098(9) -0.09098(17) 0.0512(6) Uani 1 1 d .
H28A H -0.2792 0.6967 -0.1556 0.061 Uiso 1 1 calc R
H28B H -0.1841 0.7430 -0.1159 0.061 Uiso 1 1 calc R
C29 C -0.3543(3) 0.75973(11) -0.0655(2) 0.0772(9) Uani 1 1 d .
H29A H -0.4252 0.7382 -0.0492 0.116 Uiso 1 1 calc R
H29B H -0.3731 0.7834 -0.1322 0.116 Uiso 1 1 calc R
H29C H -0.3302 0.7825 0.0013 0.116 Uiso 1 1 calc R
C30 C -0.3005(2) 0.59381(9) -0.05045(18) 0.0578(7) Uani 1 1 d .
H30A H -0.2759 0.5556 -0.0322 0.069 Uiso 1 1 calc R
H30B H -0.2812 0.6014 -0.1305 0.069 Uiso 1 1 calc R
C31 C -0.4358(2) 0.59870(11) -0.0423(2) 0.0836(9) Uani 1 1 d .
H31A H -0.4558 0.5921 0.0370 0.125 Uiso 1 1 calc R
H31B H -0.4765 0.5715 -0.0929 0.125 Uiso 1 1 calc R
H31C H -0.4620 0.6357 -0.0658 0.125 Uiso 1 1 calc R
C32 C -0.2840(2) 0.53977(9) 0.2113(2) 0.0657(7) Uani 1 1 d .
H32A H -0.3388 0.5669 0.2412 0.099 Uiso 1 1 calc R
H32B H -0.2783 0.5079 0.2626 0.099 Uiso 1 1 calc R
H32C H -0.3143 0.5281 0.1345 0.099 Uiso 1 1 calc R
C33 C -0.1069(2) 0.57448(8) 0.32786(17) 0.0545(6) Uani 1 1 d .
H33A H -0.0265 0.5904 0.3263 0.082 Uiso 1 1 calc R
H33B H -0.1020 0.5391 0.3681 0.082 Uiso 1 1 calc R
H33C H -0.1586 0.5995 0.3680 0.082 Uiso 1 1 calc R
C34 C -0.0777(2) 0.52642(8) 0.14333(18) 0.0527(6) Uani 1 1 d .
H34A H -0.1102 0.5206 0.0643 0.079 Uiso 1 1 calc R
H34B H -0.0734 0.4912 0.1839 0.079 Uiso 1 1 calc R
H34C H 0.0028 0.5423 0.1426 0.079 Uiso 1 1 calc R
N1 N 0.21531(15) 0.66378(6) 0.40248(13) 0.0374(4) Uani 1 1 d .
N2 N 0.03863(17) 0.74314(6) 0.30178(14) 0.0351(4) Uani 1 1 d .
N3 N -0.10926(15) 0.66273(6) 0.18490(13) 0.0379(4) Uani 1 1 d .
H H 0.043(2) 0.7054(8) 0.3004(19) 0.061(6) Uiso 1 1 d .

loop_
_atom_site_aniso_label
_atom_site_aniso_U_11
_atom_site_aniso_U_22
_atom_site_aniso_U_33
_atom_site_aniso_U_23
_atom_site_aniso_U_13
_atom_site_aniso_U_12
C1 0.0405(16) 0.0368(11) 0.0516(13) -0.0002(9) 0.0067(11) 0.0055(10)
C2 0.0327(14) 0.0336(11) 0.0423(12) 0.0052(9) 0.0071(10) 0.0032(10)
C3 0.0320(15) 0.0422(12) 0.0415(12) 0.0093(10) 0.0024(10) 0.0028(10)
C4 0.0305(14) 0.0406(12) 0.0334(11) 0.0046(9) 0.0015(10) -0.0002(9)
C5 0.0328(14) 0.0346(11) 0.0345(12) 0.0043(9) 0.0022(10) 0.0021(10)
C6 0.0345(14) 0.0376(11) 0.0334(11) 0.0009(9) 0.0020(9) -0.0010(10)
C7 0.0334(14) 0.0342(11) 0.0313(11) 0.0012(9) 0.0019(10) 0.0006(9)
C8 0.0340(14) 0.0301(11) 0.0344(11) -0.0017(8) 0.0035(9) 0.0041(9)
C9 0.0346(14) 0.0307(11) 0.0381(12) 0.0048(9) 0.0047(10) 0.0075(9)
C10 0.0357(15) 0.0337(11) 0.0337(12) 0.0028(9) -0.0009(10) 0.0049(9)
C11 0.0332(14) 0.0413(12) 0.0361(12) 0.0028(9) 0.0011(10) 0.0078(10)
C12 0.0359(15) 0.0394(12) 0.0361(12) -0.0018(10) 0.0016(10) 0.0027(10)
C13 0.0336(15) 0.0520(13) 0.0314(11) -0.0056(10) -0.0010(10) 0.0044(10)
C14 0.0317(15) 0.0561(15) 0.0411(13) -0.0125(11) 0.0031(10) -0.0028(11)
C15 0.0311(14) 0.0428(12) 0.0435(12) -0.0064(10) 0.0041(10) -0.0011(10)
C16 0.0423(16) 0.0404(12) 0.0506(13) -0.0034(10) 0.0089(11) -0.0054(10)
C17 0.0642(18) 0.0552(14) 0.0497(14) -0.0092(11) -0.0006(12) 0.0023(12)
C18 0.0594(18) 0.0396(13) 0.0735(16) 0.0006(11) 0.0071(13) -0.0013(11)
C19 0.0514(19) 0.0571(15) 0.0716(16) -0.0077(12) 0.0105(13) 0.0129(12)
C20 0.0446(17) 0.0499(13) 0.0463(13) 0.0110(10) -0.0009(11) 0.0103(11)
C21 0.0460(19) 0.0629(15) 0.0728(17) 0.0108(12) -0.0114(13) 0.0121(12)
C22 0.0468(16) 0.0580(14) 0.0370(12) 0.0039(10) -0.0013(11) 0.0092(11)
C23 0.061(2) 0.0618(15) 0.0572(16) -0.0143(12) -0.0148(13) 0.0022(12)
C24 0.0447(16) 0.0345(11) 0.0408(12) 0.0003(9) 0.0019(10) 0.0022(10)
C25 0.0509(17) 0.0446(13) 0.0516(13) -0.0019(10) -0.0001(11) -0.0070(11)
C26 0.0451(16) 0.0375(10) 0.0432(11) 0.0012(10) -0.0011(10) 0.0068(11)
C27 0.0661(18) 0.0426(12) 0.0432(13) 0.0090(9) 0.0044(11) 0.0103(11)
C28 0.0483(17) 0.0682(15) 0.0360(12) -0.0040(11) -0.0048(11) 0.0047(13)
C29 0.068(2) 0.097(2) 0.0636(17) 0.0043(14) -0.0145(14) 0.0336(16)
C30 0.0506(19) 0.0702(16) 0.0515(15) -0.0129(12) -0.0041(12) -0.0107(13)
C31 0.049(2) 0.114(2) 0.086(2) -0.0107(16) -0.0151(15) -0.0200(17)
C32 0.055(2) 0.0705(16) 0.0731(17) 0.0013(13) 0.0142(13) -0.0172(14)
C33 0.0655(19) 0.0489(13) 0.0494(13) 0.0051(10) 0.0060(12) -0.0009(12)
C34 0.0565(18) 0.0427(13) 0.0591(14) -0.0037(10) 0.0056(12) -0.0011(11)
N1 0.0379(12) 0.0354(9) 0.0388(10) 0.0002(8) 0.0021(8) 0.0031(8)
N2 0.0392(12) 0.0292(9) 0.0367(9) 0.0017(9) 0.0000(8) 0.0032(9)
N3 0.0389(12) 0.0353(9) 0.0393(10) -0.0016(8) -0.0005(8) 0.0030(8)

loop_
_atom_type_symbol
_atom_type_description
_atom_type_scat_dispersion_real
_atom_type_scat_dispersion_imag
_atom_type_scat_source
C C 0.0033 0.0016 'International Tables Vol C Tables 4.2.6.8 and 6.1.1.4'
H H 0.0000 0.0000 'International Tables Vol C Tables 4.2.6.8 and 6.1.1.4'
N N 0.0061 0.0033 'International Tables Vol C Tables 4.2.6.8 and 6.1.1.4'

loop_
_geom_angle_atom_site_label_1
_geom_angle_atom_site_label_2
_geom_angle_atom_site_label_3
_geom_angle
C2 C1 C18 109.44(17)
C2 C1 C19 111.00(18)
C18 C1 C19 110.59(17)
C2 C1 C17 109.73(16)
C18 C1 C17 108.81(18)
C19 C1 C17 107.23(18)
N1 C2 C3 111.77(16)
N1 C2 C1 120.83(17)
C3 C2 C1 127.39(17)
C4 C3 C2 105.79(16)
C4 C3 C20 125.98(18)
C2 C3 C20 128.23(17)
C3 C4 C5 106.89(17)
C3 C4 C22 129.13(18)
C5 C4 C22 123.98(17)
C6 C5 N1 123.14(17)
C6 C5 C4 127.40(18)
N1 C5 C4 109.42(16)
C5 C6 C7 129.24(18)
N2 C7 C8 107.86(16)
N2 C7 C6 124.61(16)
C8 C7 C6 127.43(17)
C7 C8 C9 107.53(16)
C7 C8 C24 124.73(17)
C9 C8 C24 127.68(16)
C10 C9 C8 107.18(16)
C10 C9 C26 125.40(17)
C8 C9 C26 127.42(17)
N2 C10 C9 107.87(16)
N2 C10 C11 123.76(17)
C9 C10 C11 128.16(17)
C12 C11 C10 127.21(18)
C11 C12 N3 122.70(18)
C11 C12 C13 127.89(18)
N3 C12 C13 109.39(16)
C14 C13 C12 106.51(17)
C14 C13 C28 129.38(18)
C12 C13 C28 124.11(18)
C13 C14 C15 105.99(16)
C13 C14 C30 125.77(19)
C15 C14 C30 128.23(19)
N3 C15 C14 111.59(17)
N3 C15 C16 120.27(18)
C14 C15 C16 128.13(18)
C15 C16 C34 109.09(17)
C15 C16 C33 109.90(16)
C34 C16 C33 108.77(18)
C15 C16 C32 111.67(18)
C34 C16 C32 109.79(17)
C33 C16 C32 107.57(18)
C3 C20 C21 113.95(17)
C4 C22 C23 114.33(17)
C8 C24 C25 112.89(17)
C9 C26 C27 112.78(18)
C13 C28 C29 114.08(19)
C14 C30 C31 113.74(19)
C2 N1 C5 106.13(15)
C10 N2 C7 109.52(14)
C15 N3 C12 106.49(16)

loop_
_geom_bond_atom_site_label_1
_geom_bond_atom_site_label_2
_geom_bond_distance
C1 C2 1.507(3)
C1 C18 1.530(3)
C1 C19 1.531(3)
C1 C17 1.537(3)
C2 N1 1.310(2)
C2 C3 1.490(3)
C3 C4 1.352(2)
C3 C20 1.507(3)
C4 C5 1.456(3)
C4 C22 1.498(3)
C5 C6 1.346(2)
C5 N1 1.417(2)
C6 C7 1.428(3)
C7 N2 1.373(2)
C7 C8 1.395(2)
C8 C9 1.404(2)
C8 C24 1.498(2)
C9 C10 1.402(2)
C9 C26 1.499(2)
C10 N2 1.368(2)
C10 C11 1.432(3)
C11 C12 1.346(3)
C12 N3 1.411(2)
C12 C13 1.463(3)
C13 C14 1.354(3)
C13 C28 1.495(3)
C14 C15 1.489(3)
C14 C30 1.505(3)
C15 N3 1.310(2)
C15 C16 1.504(3)
C16 C34 1.530(3)
C16 C33 1.534(3)
C16 C32 1.538(3)
C20 C21 1.524(3)
C22 C23 1.525(3)
C24 C25 1.519(3)
C26 C27 1.517(3)
C28 C29 1.526(3)
C30 C31 1.527(3)

loop_
_geom_torsion_atom_site_label_1
_geom_torsion_atom_site_label_2
_geom_torsion_atom_site_label_3
_geom_torsion_atom_site_label_4
_geom_torsion
C18 C1 C2 N1 -108.3(2)
C19 C1 C2 N1 129.4(2)
C17 C1 C2 N1 11.0(3)
C18 C1 C2 C3 70.6(3)
C19 C1 C2 C3 -51.7(3)
C17 C1 C2 C3 -170.09(19)
N1 C2 C3 C4 -1.2(2)
C1 C2 C3 C4 179.87(19)
N1 C2 C3 C20 179.4(2)
C1 C2 C3 C20 0.4(3)
C2 C3 C4 C5 0.6(2)
C20 C3 C4 C5 -179.9(2)
C2 C3 C4 C22 -179.4(2)
C20 C3 C4 C22 0.1(4)
C3 C4 C5 C6 -177.7(2)
C22 C4 C5 C6 2.3(3)
C3 C4 C5 N1 0.0(2)
C22 C4 C5 N1 -179.98(17)
N1 C5 C6 C7 0.3(3)
C4 C5 C6 C7 177.8(2)
C5 C6 C7 N2 15.7(4)
C5 C6 C7 C8 -160.1(2)
N2 C7 C8 C9 -1.5(2)
C6 C7 C8 C9 174.8(2)
N2 C7 C8 C24 -178.95(18)
C6 C7 C8 C24 -2.6(3)
C7 C8 C9 C10 2.1(2)
C24 C8 C9 C10 179.38(19)
C7 C8 C9 C26 -178.4(2)
C24 C8 C9 C26 -1.1(4)
C8 C9 C10 N2 -1.8(2)
C26 C9 C10 N2 178.6(2)
C8 C9 C10 C11 173.1(2)
C26 C9 C10 C11 -6.4(3)
N2 C10 C11 C12 14.8(4)
C9 C10 C11 C12 -159.4(2)
C10 C11 C12 N3 0.7(3)
C10 C11 C12 C13 178.7(2)
C11 C12 C13 C14 -177.8(2)
N3 C12 C13 C14 0.4(2)
C11 C12 C13 C28 1.9(4)
N3 C12 C13 C28 -179.90(19)
C12 C13 C14 C15 0.5(2)
C28 C13 C14 C15 -179.2(2)
C12 C13 C14 C30 -178.9(2)
C28 C13 C14 C30 1.5(4)
C13 C14 C15 N3 -1.3(3)
C30 C14 C15 N3 178.0(2)
C13 C14 C15 C16 179.70(19)
C30 C14 C15 C16 -1.0(4)
N3 C15 C16 C34 -106.3(2)
C14 C15 C16 C34 72.6(3)
N3 C15 C16 C33 12.8(3)
C14 C15 C16 C33 -168.3(2)
N3 C15 C16 C32 132.1(2)
C14 C15 C16 C32 -49.0(3)
C4 C3 C20 C21 -78.0(3)
C2 C3 C20 C21 101.4(2)
C3 C4 C22 C23 105.4(2)
C5 C4 C22 C23 -74.7(3)
C7 C8 C24 C25 79.7(2)
C9 C8 C24 C25 -97.2(3)
C10 C9 C26 C27 -87.6(3)
C8 C9 C26 C27 92.9(3)
C14 C13 C28 C29 104.1(3)
C12 C13 C28 C29 -75.5(3)
C13 C14 C30 C31 -80.4(3)
C15 C14 C30 C31 100.3(3)
C3 C2 N1 C5 1.1(2)
C1 C2 N1 C5 -179.83(17)
C6 C5 N1 C2 177.1(2)
C4 C5 N1 C2 -0.7(2)
C9 C10 N2 C7 0.9(2)
C11 C10 N2 C7 -174.3(2)
C8 C7 N2 C10 0.4(2)
C6 C7 N2 C10 -176.1(2)
C14 C15 N3 C12 1.6(2)
C16 C15 N3 C12 -179.37(18)
C11 C12 N3 C15 177.1(2)
C13 C12 N3 C15 -1.2(2)

loop_
_cod_related_entry_id
_cod_related_entry_database
_cod_related_entry_code
1 ChemSpider 21198122
